data_1546426
loop_
_publ_author_name
'Xu, Dengyu'
'Zhao, Yulong'
'Song, Dengpeng'
'Zhong, Zhuliang'
'Feng, Shangbiao'
'Xie, Xingang'
'Wang, Xiaolei'
'She, Xuegong'

_publ_section_title
;
 (3 + 2)-Annulation of p-Quinamine and Aryne: A Strategy To Construct the
 Multisubstituted Hydrocarbazoles.
;
_journal_issue 13
_journal_name_full 'Organic letters'
_journal_page_first 3600
_journal_page_last 3603
_journal_paper_doi 10.1021/acs.orglett.7b01578
_journal_volume 19
_journal_year 2017
_chemical_absolute_configuration unk
_chemical_formula_moiety 'C25 H21 N O3 S'
_chemical_formula_sum 'C25 H21 N O3 S'
_chemical_formula_weight 415.49
_space_group_crystal_system orthorhombic
_space_group_IT_number 19
_space_group_name_Hall 'P 2ac 2ab'
_space_group_name_H-M_alt 'P 21 21 21'
_symmetry_space_group_name_Hall 'P 2ac 2ab'
_symmetry_space_group_name_H-M 'P 21 21 21'
_atom_sites_solution_hydrogens geom
_atom_sites_solution_primary direct
_audit_creation_date 2017-05-10
_audit_creation_method
;
Olex2 1.2
(compiled 2017.03.28 svn.r3405 for OlexSys, GUI svn.r5335)
;
_cell_angle_alpha 90
_cell_angle_beta 90
_cell_angle_gamma 90
_cell_formula_units_Z 8
_cell_length_a 9.3259(5)
_cell_length_b 19.0277(11)
_cell_length_c 23.1597(9)
_cell_measurement_reflns_used 1518
_cell_measurement_temperature 236(12)
_cell_measurement_theta_max 25.3820
_cell_measurement_theta_min 3.8820
_cell_volume 4109.7(4)
_computing_cell_refinement
;
CrysAlisPro, Agilent Technologies,
Version 1.171.36.28 (release 01-02-2013 CrysAlis171 .NET)
(compiled Feb  1 2013,16:14:44)
;
_computing_data_collection
;
CrysAlisPro, Agilent Technologies,
Version 1.171.36.28 (release 01-02-2013 CrysAlis171 .NET)
(compiled Feb  1 2013,16:14:44)
;
_computing_data_reduction
;
CrysAlisPro, Agilent Technologies,
Version 1.171.36.28 (release 01-02-2013 CrysAlis171 .NET)
(compiled Feb  1 2013,16:14:44)
;
_computing_molecular_graphics 'Olex2 (Dolomanov et al., 2009)'
_computing_publication_material 'Olex2 (Dolomanov et al., 2009)'
_computing_structure_refinement 'ShelXL (Sheldrick, 2015)'
_computing_structure_solution 'ShelXS (Sheldrick, 2008)'
_diffrn_ambient_temperature 236(12)
_diffrn_detector_area_resol_mean 16.0733
_diffrn_measured_fraction_theta_full 0.997
_diffrn_measured_fraction_theta_max 0.997
_diffrn_measurement_details
;
#__ type_ start__ end____ width___ exp.time_
  1 omega -100.00  -74.00   1.0000   12.0000
omega____ theta____ kappa____ phi______ frames
    -      -19.5055  178.0000   30.0000 26

#__ type_ start__ end____ width___ exp.time_
  2 omega  -38.00   85.00   1.0000   12.0000
omega____ theta____ kappa____ phi______ frames
    -       22.7867  -19.0000   30.0000 123
;
_diffrn_measurement_device_type 'SuperNova, Dual, Cu at zero, Eos'
_diffrn_measurement_method '\w scans'
_diffrn_orient_matrix_UB_11 0.0237929000
_diffrn_orient_matrix_UB_12 -0.0353984000
_diffrn_orient_matrix_UB_13 -0.0000298000
_diffrn_orient_matrix_UB_21 0.0674848000
_diffrn_orient_matrix_UB_22 0.0108975000
_diffrn_orient_matrix_UB_23 0.0109375000
_diffrn_orient_matrix_UB_31 -0.0258158000
_diffrn_orient_matrix_UB_32 -0.0041963000
_diffrn_orient_matrix_UB_33 0.0286033000
_diffrn_radiation_monochromator mirror
_diffrn_radiation_type MoK\a
_diffrn_radiation_wavelength 0.71073
_diffrn_reflns_av_R_equivalents 0.0416
_diffrn_reflns_av_unetI/netI 0.1160
_diffrn_reflns_Laue_measured_fraction_full 0.997
_diffrn_reflns_Laue_measured_fraction_max 0.997
_diffrn_reflns_limit_h_max 11
_diffrn_reflns_limit_h_min -5
_diffrn_reflns_limit_k_max 23
_diffrn_reflns_limit_k_min -14
_diffrn_reflns_limit_l_max 28
_diffrn_reflns_limit_l_min -15
_diffrn_reflns_number 10323
_diffrn_reflns_point_group_measured_fraction_full 0.960
_diffrn_reflns_point_group_measured_fraction_max 0.953
_diffrn_reflns_theta_full 25.242
_diffrn_reflns_theta_max 26.021
_diffrn_reflns_theta_min 3.330
_diffrn_source 'SuperNova (Mo) X-ray Source'
_exptl_absorpt_coefficient_mu 0.185
_exptl_absorpt_correction_T_max 1.00000
_exptl_absorpt_correction_T_min 0.98870
_exptl_absorpt_correction_type multi-scan
_exptl_absorpt_process_details
;
CrysAlisPro, Agilent Technologies,
Version 1.171.36.28 (release 01-02-2013 CrysAlis171 .NET)
(compiled Feb  1 2013,16:14:44)
Empirical absorption correction using spherical harmonics,
 implemented in SCALE3 ABSPACK scaling algorithm.
;
_exptl_crystal_colour 'clear light colourless'
_exptl_crystal_colour_lustre clear
_exptl_crystal_colour_modifier light
_exptl_crystal_colour_primary colourless
_exptl_crystal_density_diffrn 1.343
_exptl_crystal_description block
_exptl_crystal_F_000 1744
_exptl_crystal_size_max 0.21
_exptl_crystal_size_mid 0.17
_exptl_crystal_size_min 0.15
_refine_diff_density_max 0.310
_refine_diff_density_min -0.365
_refine_diff_density_rms 0.052
_refine_ls_abs_structure_details
;
 Flack x determined using 1214 quotients [(I+)-(I-)]/[(I+)+(I-)]
 (Parsons, Flack and Wagner, Acta Cryst. B69 (2013) 249-259).
;
_refine_ls_abs_structure_Flack 0.04(9)
_refine_ls_extinction_method none
_refine_ls_goodness_of_fit_ref 1.059
_refine_ls_hydrogen_treatment constr
_refine_ls_matrix_type full
_refine_ls_number_parameters 543
_refine_ls_number_reflns 7728
_refine_ls_number_restraints 0
_refine_ls_restrained_S_all 1.059
_refine_ls_R_factor_all 0.1186
_refine_ls_R_factor_gt 0.0669
_refine_ls_shift/su_max 0.000
_refine_ls_shift/su_mean 0.000
_refine_ls_structure_factor_coef Fsqd
_refine_ls_weighting_details 'w=1/[\s^2^(Fo^2^)+(0.0201P)^2^] where P=(Fo^2^+2Fc^2^)/3'
_refine_ls_weighting_scheme calc
_refine_ls_wR_factor_gt 0.0949
_refine_ls_wR_factor_ref 0.1245
_reflns_Friedel_coverage 0.709
_reflns_Friedel_fraction_full 0.913
_reflns_Friedel_fraction_max 0.898
_reflns_number_gt 4697
_reflns_number_total 7728
_reflns_threshold_expression 'I > 2\s(I)'
_cod_data_source_file ol7b01578_si_001.cif
_cod_data_source_block xudy_0508
_cod_depositor_comments 'Adding full bibliography for 1546426.cif.'
_cod_database_code 1546426
_shelx_shelxl_version_number 2014/7
_chemical_oxdiff_formula 'C H O N S'
_shelx_space_group_comment
;
The symmetry employed for this shelxl refinement is uniquely defined
by the following loop, which should always be used as a source of
symmetry information in preference to the above space-group names.
They are only intended as comments.
;
_reflns_odcompleteness_completeness 99.60
_reflns_odcompleteness_iscentric 1
_reflns_odcompleteness_theta 26.32
_olex2_refinement_description
;
1. Fixed Uiso
 At 1.2 times of:
  All C(H) groups, All C(H,H) groups
 At 1.5 times of:
  All C(H,H,H) groups
2.a Ternary CH refined with riding coordinates:
 C7(H7), C33(H33)
2.b Secondary CH2 refined with riding coordinates:
 C8(H8A,H8B), C32(H32A,H32B)
2.c Aromatic/amide H refined with riding coordinates:
 C2(H2), C3(H3), C4(H4), C5(H5), C10(H10), C11(H11), C14(H14), C15(H15),
 C16(H16), C17(H17), C18(H18), C20(H20), C21(H21), C23(H23), C24(H24), C27(H27),
  C28(H28), C29(H29), C30(H30), C35(H35), C36(H36), C39(H39), C40(H40),
 C41(H41), C42(H42), C43(H43), C45(H45), C46(H46), C48(H48), C49(H49)
2.d Idealised Me refined as rotating group:
 C25(H25A,H25B,H25C), C50(H50A,H50B,H50C)
;
_olex2_date_sample_data_collection 2017-05-08
_olex2_submission_special_instructions 'No special instructions were received'

loop_
_space_group_symop_operation_xyz
'x, y, z'
'-x+1/2, -y, z+1/2'
'x+1/2, -y+1/2, -z'
'-x, y+1/2, -z+1/2'

loop_
_atom_site_label
_atom_site_type_symbol
_atom_site_fract_x
_atom_site_fract_y
_atom_site_fract_z
_atom_site_U_iso_or_equiv
_atom_site_adp_type
_atom_site_occupancy
_atom_site_site_symmetry_order
_atom_site_calc_flag
_atom_site_refinement_flags_posn
S1 S -0.2501(2) -0.13218(9) -0.09075(7) 0.0428(4) Uani 1 1 d .
O1 O -0.2745(5) -0.1677(2) -0.03728(16) 0.0538(13) Uani 1 1 d .
O2 O -0.1476(5) -0.0756(2) -0.09257(19) 0.0529(13) Uani 1 1 d .
O3 O 0.2754(6) -0.3317(4) -0.1674(2) 0.093(2) Uani 1 1 d .
N1 N -0.2055(6) -0.1947(3) -0.13777(18) 0.0383(14) Uani 1 1 d .
C1 C -0.1485(7) -0.1764(4) -0.1932(2) 0.0384(16) Uani 1 1 d .
C2 C -0.1514(7) -0.1131(4) -0.2224(3) 0.0461(18) Uani 1 1 d .
H2 H -0.1923 -0.0734 -0.2056 0.055 Uiso 1 1 calc R
C3 C -0.0922(8) -0.1099(4) -0.2769(3) 0.054(2) Uani 1 1 d .
H3 H -0.0923 -0.0675 -0.2969 0.064 Uiso 1 1 calc R
C4 C -0.0330(8) -0.1687(4) -0.3022(3) 0.053(2) Uani 1 1 d .
H4 H 0.0052 -0.1657 -0.3392 0.064 Uiso 1 1 calc R
C5 C -0.0299(7) -0.2326(4) -0.2728(3) 0.0501(19) Uani 1 1 d .
H5 H 0.0098 -0.2724 -0.2899 0.060 Uiso 1 1 calc R
C6 C -0.0871(7) -0.2358(4) -0.2178(2) 0.0387(16) Uani 1 1 d .
C7 C -0.1042(7) -0.2974(3) -0.1775(2) 0.0414(18) Uani 1 1 d .
H7 H -0.1895 -0.3240 -0.1891 0.050 Uiso 1 1 calc R
C8 C 0.0232(8) -0.3476(4) -0.1757(3) 0.054(2) Uani 1 1 d .
H8A H -0.0026 -0.3885 -0.1530 0.065 Uiso 1 1 calc R
H8B H 0.0441 -0.3633 -0.2146 0.065 Uiso 1 1 calc R
C9 C 0.1539(9) -0.3153(4) -0.1507(3) 0.059(2) Uani 1 1 d .
C10 C 0.1331(8) -0.2658(4) -0.1032(3) 0.0528(19) Uani 1 1 d .
H10 H 0.2128 -0.2497 -0.0830 0.063 Uiso 1 1 calc R
C11 C 0.0042(8) -0.2432(3) -0.0880(3) 0.0447(17) Uani 1 1 d .
H11 H -0.0015 -0.2131 -0.0565 0.054 Uiso 1 1 calc R
C12 C -0.1341(7) -0.2625(3) -0.1178(2) 0.0375(16) Uani 1 1 d .
C13 C -0.2304(8) -0.3080(3) -0.0811(3) 0.0401(17) Uani 1 1 d .
C14 C -0.4548(9) -0.3696(4) -0.0678(3) 0.057(2) Uani 1 1 d .
H14 H -0.5470 -0.3798 -0.0805 0.069 Uiso 1 1 calc R
C15 C -0.3678(7) -0.3250(3) -0.0995(3) 0.0462(18) Uani 1 1 d .
H15 H -0.4021 -0.3061 -0.1338 0.055 Uiso 1 1 calc R
C16 C -0.4046(9) -0.3986(4) -0.0175(3) 0.057(2) Uani 1 1 d .
H16 H -0.4620 -0.4290 0.0037 0.069 Uiso 1 1 calc R
C17 C -0.2700(10) -0.3823(4) 0.0010(3) 0.058(2) Uani 1 1 d .
H17 H -0.2365 -0.4019 0.0352 0.070 Uiso 1 1 calc R
C18 C -0.1818(7) -0.3374(3) -0.0298(2) 0.0444(17) Uani 1 1 d .
H18 H -0.0904 -0.3269 -0.0163 0.053 Uiso 1 1 calc R
C19 C -0.4133(8) -0.0988(4) -0.1177(3) 0.0439(18) Uani 1 1 d .
C20 C -0.4374(9) -0.0281(4) -0.1141(3) 0.062(2) Uani 1 1 d .
H20 H -0.3643 0.0017 -0.1019 0.074 Uiso 1 1 calc R
C21 C -0.5695(9) -0.0006(4) -0.1284(3) 0.066(2) Uani 1 1 d .
H21 H -0.5858 0.0473 -0.1240 0.079 Uiso 1 1 calc R
C22 C -0.6784(9) -0.0432(5) -0.1493(3) 0.057(2) Uani 1 1 d .
C23 C -0.6507(8) -0.1140(5) -0.1537(3) 0.061(2) Uani 1 1 d .
H23 H -0.7216 -0.1437 -0.1679 0.074 Uiso 1 1 calc R
C24 C -0.5197(8) -0.1422(4) -0.1376(3) 0.056(2) Uani 1 1 d .
H24 H -0.5040 -0.1904 -0.1402 0.067 Uiso 1 1 calc R
C25 C -0.8254(9) -0.0143(5) -0.1624(4) 0.084(3) Uani 1 1 d .
H25A H -0.8890 -0.0248 -0.1310 0.126 Uiso 1 1 calc GR
H25B H -0.8613 -0.0354 -0.1972 0.126 Uiso 1 1 calc GR
H25C H -0.8195 0.0357 -0.1674 0.126 Uiso 1 1 calc GR
S2 S 0.30095(19) -0.16599(10) -0.46324(7) 0.0423(4) Uani 1 1 d .
O4 O 0.4192(5) -0.1179(3) -0.46653(18) 0.0538(14) Uani 1 1 d .
O5 O 0.2847(5) -0.2199(2) -0.50620(15) 0.0526(13) Uani 1 1 d .
O6 O 0.6937(6) -0.3496(3) -0.28716(19) 0.0604(14) Uani 1 1 d .
N2 N 0.3114(6) -0.2045(3) -0.39914(19) 0.0376(13) Uani 1 1 d .
C26 C 0.2506(7) -0.2719(3) -0.3865(2) 0.0378(15) Uani 1 1 d .
C27 C 0.1536(8) -0.3110(4) -0.4178(3) 0.0494(19) Uani 1 1 d .
H27 H 0.1179 -0.2946 -0.4528 0.059 Uiso 1 1 calc R
C28 C 0.1102(8) -0.3756(4) -0.3958(3) 0.057(2) Uani 1 1 d .
H28 H 0.0447 -0.4029 -0.4162 0.068 Uiso 1 1 calc R
C29 C 0.1642(8) -0.3995(4) -0.3438(3) 0.056(2) Uani 1 1 d .
H29 H 0.1366 -0.4433 -0.3299 0.067 Uiso 1 1 calc R
C30 C 0.2584(7) -0.3592(4) -0.3122(3) 0.0443(17) Uani 1 1 d .
H30 H 0.2935 -0.3753 -0.2770 0.053 Uiso 1 1 calc R
C31 C 0.3000(7) -0.2946(3) -0.3334(2) 0.0363(16) Uani 1 1 d .
C32 C 0.5166(8) -0.2621(4) -0.2697(2) 0.0458(19) Uani 1 1 d .
H32A H 0.5611 -0.2218 -0.2514 0.055 Uiso 1 1 calc R
H32B H 0.4832 -0.2934 -0.2395 0.055 Uiso 1 1 calc R
C33 C 0.3884(7) -0.2374(3) -0.3054(2) 0.0384(17) Uani 1 1 d .
H33 H 0.3253 -0.2099 -0.2802 0.046 Uiso 1 1 calc R
C34 C 0.6267(8) -0.2998(4) -0.3056(3) 0.0427(17) Uani 1 1 d .
C35 C 0.6515(7) -0.2697(4) -0.3629(2) 0.0445(18) Uani 1 1 d .
H35 H 0.7277 -0.2863 -0.3849 0.053 Uiso 1 1 calc R
C36 C 0.5688(7) -0.2195(4) -0.3845(3) 0.0400(16) Uani 1 1 d .
H36 H 0.5966 -0.2002 -0.4196 0.048 Uiso 1 1 calc R
C37 C 0.4330(7) -0.1906(3) -0.3572(2) 0.0348(16) Uani 1 1 d .
C38 C 0.4438(8) -0.1143(3) -0.3391(2) 0.0381(17) Uani 1 1 d .
C39 C 0.3221(9) -0.0775(4) -0.3245(3) 0.055(2) Uani 1 1 d .
H39 H 0.2328 -0.0988 -0.3279 0.066 Uiso 1 1 calc R
C40 C 0.3316(10) -0.0088(4) -0.3046(3) 0.068(3) Uani 1 1 d .
H40 H 0.2487 0.0158 -0.2951 0.082 Uiso 1 1 calc R
C41 C 0.4631(11) 0.0230(4) -0.2989(3) 0.069(3) Uani 1 1 d .
H41 H 0.4691 0.0690 -0.2856 0.083 Uiso 1 1 calc R
C42 C 0.5839(10) -0.0126(4) -0.3127(4) 0.070(3) Uani 1 1 d .
H42 H 0.6731 0.0087 -0.3086 0.084 Uiso 1 1 calc R
C43 C 0.5741(9) -0.0813(4) -0.3331(3) 0.057(2) Uani 1 1 d .
H43 H 0.6575 -0.1053 -0.3428 0.068 Uiso 1 1 calc R
C44 C 0.1403(7) -0.1169(3) -0.4614(3) 0.0384(16) Uani 1 1 d .
C45 C 0.0126(8) -0.1483(4) -0.4746(3) 0.055(2) Uani 1 1 d .
H45 H 0.0102 -0.1955 -0.4850 0.066 Uiso 1 1 calc R
C46 C -0.1126(9) -0.1099(4) -0.4726(3) 0.064(2) Uani 1 1 d .
H46 H -0.1993 -0.1318 -0.4809 0.077 Uiso 1 1 calc R
C47 C -0.1110(9) -0.0395(4) -0.4586(3) 0.055(2) Uani 1 1 d .
C48 C 0.0186(10) -0.0089(4) -0.4461(3) 0.066(2) Uani 1 1 d .
H48 H 0.0217 0.0385 -0.4366 0.080 Uiso 1 1 calc R
C49 C 0.1446(9) -0.0472(4) -0.4472(3) 0.061(2) Uani 1 1 d .
H49 H 0.2314 -0.0257 -0.4384 0.073 Uiso 1 1 calc R
C50 C -0.2495(10) 0.0024(4) -0.4574(3) 0.087(3) Uani 1 1 d .
H50A H -0.2756 0.0121 -0.4181 0.130 Uiso 1 1 calc GR
H50B H -0.3244 -0.0243 -0.4756 0.130 Uiso 1 1 calc GR
H50C H -0.2362 0.0458 -0.4778 0.130 Uiso 1 1 calc GR

loop_
_atom_site_aniso_label
_atom_site_aniso_U_11
_atom_site_aniso_U_22
_atom_site_aniso_U_33
_atom_site_aniso_U_23
_atom_site_aniso_U_13
_atom_site_aniso_U_12
S1 0.0470(11) 0.0405(10) 0.0408(8) -0.0031(8) -0.0032(9) 0.0019(9)
O1 0.078(4) 0.052(3) 0.032(2) 0.001(2) 0.002(3) 0.011(3)
O2 0.052(3) 0.043(3) 0.064(3) -0.004(3) -0.009(3) -0.008(3)
O3 0.058(4) 0.155(6) 0.066(3) -0.002(4) 0.001(3) 0.042(4)
N1 0.048(4) 0.037(3) 0.030(2) -0.001(2) 0.002(3) -0.001(3)
C1 0.042(4) 0.042(4) 0.031(3) 0.005(3) -0.001(3) -0.006(4)
C2 0.045(4) 0.046(4) 0.048(4) 0.007(4) -0.005(4) -0.002(4)
C3 0.045(5) 0.064(5) 0.051(4) 0.023(4) -0.005(4) -0.009(4)
C4 0.043(5) 0.077(6) 0.041(4) 0.012(4) 0.005(3) -0.005(5)
C5 0.041(4) 0.067(5) 0.042(4) -0.002(4) 0.005(4) -0.002(4)
C6 0.035(4) 0.044(4) 0.037(3) 0.003(3) -0.001(3) -0.001(3)
C7 0.046(5) 0.040(4) 0.039(3) -0.003(3) 0.000(3) 0.003(4)
C8 0.060(5) 0.054(5) 0.047(4) 0.004(4) 0.013(4) 0.016(4)
C9 0.051(5) 0.075(6) 0.052(4) 0.017(4) 0.003(4) 0.014(5)
C10 0.040(4) 0.068(5) 0.051(4) 0.001(4) -0.007(4) 0.003(4)
C11 0.050(5) 0.041(4) 0.043(4) 0.006(3) -0.008(4) -0.003(4)
C12 0.045(4) 0.032(4) 0.035(3) -0.002(3) -0.003(3) -0.001(3)
C13 0.042(4) 0.036(4) 0.042(3) 0.002(3) 0.005(3) -0.002(3)
C14 0.053(5) 0.054(5) 0.065(5) 0.006(4) -0.002(4) -0.012(4)
C15 0.043(4) 0.046(4) 0.050(4) 0.015(4) -0.005(4) -0.010(4)
C16 0.067(6) 0.047(5) 0.058(4) -0.001(4) 0.018(4) -0.008(4)
C17 0.077(6) 0.055(5) 0.043(4) 0.013(4) 0.001(4) 0.007(5)
C18 0.052(5) 0.042(4) 0.039(3) 0.002(3) -0.001(3) -0.004(4)
C19 0.043(4) 0.048(5) 0.042(4) 0.004(4) 0.004(3) -0.003(4)
C20 0.053(5) 0.048(5) 0.085(6) 0.013(5) -0.006(5) 0.003(4)
C21 0.054(6) 0.045(5) 0.099(6) 0.020(5) -0.004(5) 0.007(4)
C22 0.047(5) 0.066(6) 0.057(5) 0.021(4) 0.008(4) 0.002(5)
C23 0.039(5) 0.077(6) 0.068(5) -0.009(5) -0.004(4) -0.006(5)
C24 0.049(5) 0.053(5) 0.066(5) -0.004(4) -0.002(4) -0.002(4)
C25 0.043(6) 0.100(8) 0.109(7) 0.039(6) 0.008(5) 0.010(5)
S2 0.0450(11) 0.0486(11) 0.0335(8) 0.0044(8) -0.0003(8) 0.0011(9)
O4 0.045(3) 0.067(4) 0.049(2) 0.019(3) 0.002(2) -0.016(3)
O5 0.067(4) 0.053(3) 0.038(2) -0.017(2) -0.006(2) 0.011(3)
O6 0.063(4) 0.047(3) 0.071(3) 0.010(3) -0.014(3) 0.009(3)
N2 0.039(3) 0.040(3) 0.033(3) 0.004(2) -0.006(3) -0.008(3)
C26 0.039(4) 0.041(4) 0.034(3) -0.001(3) 0.002(3) -0.007(4)
C27 0.052(5) 0.053(5) 0.043(4) -0.002(4) -0.008(4) -0.005(4)
C28 0.054(5) 0.045(5) 0.071(5) -0.009(4) -0.003(4) -0.011(4)
C29 0.059(5) 0.040(5) 0.069(5) 0.005(4) -0.002(4) -0.005(4)
C30 0.040(4) 0.048(4) 0.045(3) 0.010(3) 0.000(3) 0.000(4)
C31 0.035(4) 0.035(4) 0.039(3) 0.002(3) 0.004(3) -0.002(3)
C32 0.058(5) 0.051(5) 0.028(3) 0.003(3) -0.006(3) -0.003(4)
C33 0.040(4) 0.043(4) 0.032(3) 0.000(3) 0.001(3) -0.003(4)
C34 0.043(4) 0.042(4) 0.043(4) -0.002(3) -0.011(4) -0.011(4)
C35 0.038(4) 0.054(5) 0.041(4) -0.003(4) -0.001(3) -0.002(4)
C36 0.040(4) 0.046(4) 0.035(3) -0.002(3) 0.003(3) -0.008(4)
C37 0.035(4) 0.037(4) 0.032(3) -0.001(3) -0.005(3) 0.000(3)
C38 0.049(5) 0.035(4) 0.030(3) 0.003(3) -0.002(3) -0.004(4)
C39 0.052(5) 0.044(4) 0.068(5) -0.001(4) 0.013(4) -0.001(4)
C40 0.083(7) 0.055(6) 0.066(5) -0.007(5) 0.015(5) 0.011(5)
C41 0.095(8) 0.042(5) 0.071(5) -0.009(4) -0.009(6) -0.008(5)
C42 0.070(7) 0.043(5) 0.097(6) -0.010(5) -0.022(6) -0.015(5)
C43 0.056(5) 0.045(5) 0.069(5) -0.008(4) -0.007(4) 0.002(4)
C44 0.047(4) 0.033(4) 0.034(3) 0.004(3) 0.000(3) 0.001(3)
C45 0.053(5) 0.039(4) 0.074(5) -0.009(4) -0.013(4) 0.003(4)
C46 0.045(5) 0.059(5) 0.089(6) 0.010(5) -0.007(5) -0.001(4)
C47 0.066(6) 0.046(5) 0.052(4) 0.011(4) 0.013(5) 0.015(4)
C48 0.084(7) 0.034(5) 0.081(6) -0.005(4) 0.003(6) 0.003(5)
C49 0.061(6) 0.045(5) 0.076(5) -0.003(4) -0.011(5) -0.003(5)
C50 0.079(7) 0.084(7) 0.097(6) 0.027(5) 0.027(6) 0.046(6)

loop_
_atom_type_symbol
_atom_type_description
_atom_type_scat_dispersion_real
_atom_type_scat_dispersion_imag
_atom_type_scat_source
C C 0.0033 0.0016 'International Tables Vol C Tables 4.2.6.8 and 6.1.1.4'
H H 0.0000 0.0000 'International Tables Vol C Tables 4.2.6.8 and 6.1.1.4'
N N 0.0061 0.0033 'International Tables Vol C Tables 4.2.6.8 and 6.1.1.4'
O O 0.0106 0.0060 'International Tables Vol C Tables 4.2.6.8 and 6.1.1.4'
S S 0.1246 0.1234 'International Tables Vol C Tables 4.2.6.8 and 6.1.1.4'

loop_
_geom_angle_atom_site_label_1
_geom_angle_atom_site_label_2
_geom_angle_atom_site_label_3
_geom_angle
O1 S1 O2 119.0(3)
O1 S1 N1 105.6(3)
O1 S1 C19 109.8(3)
O2 S1 N1 110.4(3)
O2 S1 C19 107.1(3)
N1 S1 C19 104.0(3)
C1 N1 S1 120.3(4)
C1 N1 C12 108.4(5)
C12 N1 S1 121.0(3)
C2 C1 N1 130.0(6)
C2 C1 C6 121.1(6)
C6 C1 N1 108.8(6)
C1 C2 H2 120.7
C3 C2 C1 118.5(7)
C3 C2 H2 120.7
C2 C3 H3 119.5
C4 C3 C2 120.9(7)
C4 C3 H3 119.5
C3 C4 H4 119.7
C3 C4 C5 120.6(6)
C5 C4 H4 119.7
C4 C5 H5 120.7
C6 C5 C4 118.6(7)
C6 C5 H5 120.7
C1 C6 C7 109.6(5)
C5 C6 C1 120.1(6)
C5 C6 C7 130.1(7)
C6 C7 H7 108.5
C6 C7 C8 115.0(6)
C6 C7 C12 103.7(5)
C8 C7 H7 108.5
C8 C7 C12 112.4(5)
C12 C7 H7 108.5
C7 C8 H8A 109.0
C7 C8 H8B 109.0
H8A C8 H8B 107.8
C9 C8 C7 113.1(6)
C9 C8 H8A 109.0
C9 C8 H8B 109.0
O3 C9 C8 121.8(8)
O3 C9 C10 121.3(8)
C10 C9 C8 116.8(7)
C9 C10 H10 119.0
C11 C10 C9 122.0(7)
C11 C10 H10 119.0
C10 C11 H11 117.4
C10 C11 C12 125.2(6)
C12 C11 H11 117.4
N1 C12 C7 99.7(4)
C11 C12 N1 107.8(5)
C11 C12 C7 110.9(6)
C11 C12 C13 113.1(5)
C13 C12 N1 113.3(5)
C13 C12 C7 111.2(5)
C15 C13 C12 120.8(6)
C15 C13 C18 118.0(6)
C18 C13 C12 121.2(6)
C15 C14 H14 120.1
C16 C14 H14 120.1
C16 C14 C15 119.8(7)
C13 C15 H15 119.3
C14 C15 C13 121.5(6)
C14 C15 H15 119.3
C14 C16 H16 120.3
C17 C16 C14 119.4(7)
C17 C16 H16 120.3
C16 C17 H17 119.2
C16 C17 C18 121.6(7)
C18 C17 H17 119.2
C13 C18 H18 120.1
C17 C18 C13 119.7(7)
C17 C18 H18 120.1
C20 C19 S1 118.4(6)
C20 C19 C24 119.6(7)
C24 C19 S1 121.8(6)
C19 C20 H20 119.8
C19 C20 C21 120.4(8)
C21 C20 H20 119.8
C20 C21 H21 119.4
C20 C21 C22 121.1(8)
C22 C21 H21 119.4
C21 C22 C25 121.6(8)
C23 C22 C21 117.4(8)
C23 C22 C25 120.9(8)
C22 C23 H23 119.2
C22 C23 C24 121.6(8)
C24 C23 H23 119.2
C19 C24 C23 119.8(7)
C19 C24 H24 120.1
C23 C24 H24 120.1
C22 C25 H25A 109.5
C22 C25 H25B 109.5
C22 C25 H25C 109.5
H25A C25 H25B 109.5
H25A C25 H25C 109.5
H25B C25 H25C 109.5
O4 S2 O5 120.0(3)
O4 S2 N2 106.5(3)
O4 S2 C44 108.4(3)
O5 S2 N2 108.1(3)
O5 S2 C44 107.7(3)
N2 S2 C44 105.2(3)
C26 N2 S2 123.7(4)
C26 N2 C37 108.7(5)
C37 N2 S2 122.7(4)
C27 C26 N2 129.5(6)
C27 C26 C31 121.2(6)
C31 C26 N2 109.3(5)
C26 C27 H27 120.8
C26 C27 C28 118.4(6)
C28 C27 H27 120.8
C27 C28 H28 119.9
C29 C28 C27 120.2(7)
C29 C28 H28 119.9
C28 C29 H29 119.6
C30 C29 C28 120.9(7)
C30 C29 H29 119.6
C29 C30 H30 120.5
C29 C30 C31 119.1(6)
C31 C30 H30 120.5
C26 C31 C33 109.8(5)
C30 C31 C26 120.1(6)
C30 C31 C33 129.9(5)
H32A C32 H32B 107.8
C33 C32 H32A 109.1
C33 C32 H32B 109.1
C34 C32 H32A 109.1
C34 C32 H32B 109.1
C34 C32 C33 112.5(5)
C31 C33 C32 116.0(6)
C31 C33 H33 108.2
C31 C33 C37 103.2(4)
C32 C33 H33 108.2
C32 C33 C37 112.6(5)
C37 C33 H33 108.2
O6 C34 C32 122.0(6)
O6 C34 C35 122.9(7)
C35 C34 C32 115.0(6)
C34 C35 H35 118.9
C36 C35 C34 122.2(6)
C36 C35 H35 118.9
C35 C36 H36 116.9
C35 C36 C37 126.1(6)
C37 C36 H36 116.9
N2 C37 C33 101.2(5)
N2 C37 C36 107.1(5)
C36 C37 C33 109.7(5)
C38 C37 N2 113.2(5)
C38 C37 C33 110.8(5)
C38 C37 C36 114.0(6)
C39 C38 C37 120.1(7)
C43 C38 C37 121.7(7)
C43 C38 C39 118.1(7)
C38 C39 H39 119.7
C38 C39 C40 120.6(8)
C40 C39 H39 119.7
C39 C40 H40 119.9
C41 C40 C39 120.2(9)
C41 C40 H40 119.9
C40 C41 H41 120.0
C42 C41 C40 120.0(8)
C42 C41 H41 120.0
C41 C42 H42 120.2
C41 C42 C43 119.7(8)
C43 C42 H42 120.2
C38 C43 C42 121.4(8)
C38 C43 H43 119.3
C42 C43 H43 119.3
C45 C44 S2 120.2(5)
C45 C44 C49 120.1(7)
C49 C44 S2 119.6(6)
C44 C45 H45 120.0
C44 C45 C46 120.0(7)
C46 C45 H45 120.0
C45 C46 H46 119.5
C45 C46 C47 120.9(8)
C47 C46 H46 119.5
C46 C47 C50 120.4(8)
C48 C47 C46 118.0(8)
C48 C47 C50 121.6(8)
C47 C48 H48 119.3
C47 C48 C49 121.5(7)
C49 C48 H48 119.3
C44 C49 C48 119.4(8)
C44 C49 H49 120.3
C48 C49 H49 120.3
C47 C50 H50A 109.5
C47 C50 H50B 109.5
C47 C50 H50C 109.5
H50A C50 H50B 109.5
H50A C50 H50C 109.5
H50B C50 H50C 109.5

loop_
_geom_bond_atom_site_label_1
_geom_bond_atom_site_label_2
_geom_bond_distance
S1 O1 1.429(4)
S1 O2 1.440(5)
S1 N1 1.665(5)
S1 C19 1.763(7)
O3 C9 1.237(9)
N1 C1 1.432(7)
N1 C12 1.525(7)
C1 C2 1.381(8)
C1 C6 1.389(8)
C2 H2 0.9300
C2 C3 1.380(8)
C3 H3 0.9300
C3 C4 1.378(9)
C4 H4 0.9300
C4 C5 1.394(9)
C5 H5 0.9300
C5 C6 1.384(7)
C6 C7 1.507(8)
C7 H7 0.9800
C7 C8 1.525(9)
C7 C12 1.560(8)
C8 H8A 0.9700
C8 H8B 0.9700
C8 C9 1.482(10)
C9 C10 1.462(9)
C10 H10 0.9300
C10 C11 1.324(9)
C11 H11 0.9300
C11 C12 1.508(8)
C12 C13 1.509(8)
C13 C15 1.388(9)
C13 C18 1.389(8)
C14 H14 0.9300
C14 C15 1.384(9)
C14 C16 1.370(9)
C15 H15 0.9300
C16 H16 0.9300
C16 C17 1.362(10)
C17 H17 0.9300
C17 C18 1.385(9)
C18 H18 0.9300
C19 C20 1.367(9)
C19 C24 1.370(9)
C20 H20 0.9300
C20 C21 1.379(10)
C21 H21 0.9300
C21 C22 1.386(10)
C22 C23 1.377(10)
C22 C25 1.508(10)
C23 H23 0.9300
C23 C24 1.385(10)
C24 H24 0.9300
C25 H25A 0.9600
C25 H25B 0.9600
C25 H25C 0.9600
S2 O4 1.435(5)
S2 O5 1.437(4)
S2 N2 1.659(5)
S2 C44 1.766(7)
O6 C34 1.214(7)
N2 C26 1.432(7)
N2 C37 1.517(7)
C26 C27 1.379(8)
C26 C31 1.382(7)
C27 H27 0.9300
C27 C28 1.390(9)
C28 H28 0.9300
C28 C29 1.383(9)
C29 H29 0.9300
C29 C30 1.376(9)
C30 H30 0.9300
C30 C31 1.380(8)
C31 C33 1.511(8)
C32 H32A 0.9700
C32 H32B 0.9700
C32 C33 1.528(8)
C32 C34 1.503(9)
C33 H33 0.9800
C33 C37 1.551(8)
C34 C35 1.463(8)
C35 H35 0.9300
C35 C36 1.325(9)
C36 H36 0.9300
C36 C37 1.519(8)
C37 C38 1.513(8)
C38 C39 1.376(10)
C38 C43 1.376(9)
C39 H39 0.9300
C39 C40 1.389(10)
C40 H40 0.9300
C40 C41 1.374(11)
C41 H41 0.9300
C41 C42 1.352(11)
C42 H42 0.9300
C42 C43 1.393(9)
C43 H43 0.9300
C44 C45 1.367(9)
C44 C49 1.368(9)
C45 H45 0.9300
C45 C46 1.377(9)
C46 H46 0.9300
C46 C47 1.379(10)
C47 C48 1.372(11)
C47 C50 1.518(10)
C48 H48 0.9300
C48 C49 1.382(10)
C49 H49 0.9300
C50 H50A 0.9600
C50 H50B 0.9600
C50 H50C 0.9600

loop_
_geom_torsion_atom_site_label_1
_geom_torsion_atom_site_label_2
_geom_torsion_atom_site_label_3
_geom_torsion_atom_site_label_4
_geom_torsion
S1 N1 C1 C2 -16.8(10)
S1 N1 C1 C6 165.0(4)
S1 N1 C12 C7 -175.1(4)
S1 N1 C12 C11 -59.3(6)
S1 N1 C12 C13 66.7(6)
S1 C19 C20 C21 -172.6(6)
S1 C19 C24 C23 174.5(5)
O1 S1 N1 C1 -168.6(5)
O1 S1 N1 C12 -27.5(5)
O1 S1 C19 C20 105.9(6)
O1 S1 C19 C24 -68.9(6)
O2 S1 N1 C1 -38.8(6)
O2 S1 N1 C12 102.4(5)
O2 S1 C19 C20 -24.7(7)
O2 S1 C19 C24 160.6(6)
O3 C9 C10 C11 174.2(7)
N1 S1 C19 C20 -141.6(6)
N1 S1 C19 C24 43.7(6)
N1 C1 C2 C3 -177.7(6)
N1 C1 C6 C5 177.1(6)
N1 C1 C6 C7 0.5(7)
N1 C12 C13 C15 50.6(8)
N1 C12 C13 C18 -133.2(6)
C1 N1 C12 C7 -29.8(6)
C1 N1 C12 C11 86.0(6)
C1 N1 C12 C13 -148.1(5)
C1 C2 C3 C4 0.8(10)
C1 C6 C7 C8 -142.5(6)
C1 C6 C7 C12 -19.4(7)
C2 C1 C6 C5 -1.3(10)
C2 C1 C6 C7 -177.8(6)
C2 C3 C4 C5 -0.9(11)
C3 C4 C5 C6 -0.2(10)
C4 C5 C6 C1 1.2(10)
C4 C5 C6 C7 176.9(7)
C5 C6 C7 C8 41.4(10)
C5 C6 C7 C12 164.5(6)
C6 C1 C2 C3 0.3(10)
C6 C7 C8 C9 66.4(7)
C6 C7 C12 N1 28.6(6)
C6 C7 C12 C11 -84.8(6)
C6 C7 C12 C13 148.5(6)
C7 C8 C9 O3 -147.0(7)
C7 C8 C9 C10 36.1(9)
C7 C12 C13 C15 -60.8(8)
C7 C12 C13 C18 115.4(6)
C8 C7 C12 N1 153.4(6)
C8 C7 C12 C11 39.9(8)
C8 C7 C12 C13 -86.8(7)
C8 C9 C10 C11 -8.9(10)
C9 C10 C11 C12 -2.3(11)
C10 C11 C12 N1 -122.2(7)
C10 C11 C12 C7 -13.9(9)
C10 C11 C12 C13 111.7(7)
C11 C12 C13 C15 173.7(6)
C11 C12 C13 C18 -10.1(9)
C12 N1 C1 C2 -162.3(7)
C12 N1 C1 C6 19.5(7)
C12 C7 C8 C9 -51.9(8)
C12 C13 C15 C14 176.7(6)
C12 C13 C18 C17 -176.1(6)
C14 C16 C17 C18 -0.3(12)
C15 C13 C18 C17 0.2(10)
C15 C14 C16 C17 0.9(11)
C16 C14 C15 C13 -0.9(11)
C16 C17 C18 C13 -0.3(11)
C18 C13 C15 C14 0.3(10)
C19 S1 N1 C1 75.7(5)
C19 S1 N1 C12 -143.1(5)
C19 C20 C21 C22 -3.1(13)
C20 C19 C24 C23 -0.2(11)
C20 C21 C22 C23 1.6(12)
C20 C21 C22 C25 177.0(8)
C21 C22 C23 C24 0.5(12)
C22 C23 C24 C19 -1.3(12)
C24 C19 C20 C21 2.3(12)
C25 C22 C23 C24 -174.9(7)
S2 N2 C26 C27 -13.4(10)
S2 N2 C26 C31 169.0(4)
S2 N2 C37 C33 178.7(4)
S2 N2 C37 C36 -66.4(6)
S2 N2 C37 C38 60.1(7)
S2 C44 C45 C46 179.4(6)
S2 C44 C49 C48 179.7(6)
O4 S2 N2 C26 -156.0(5)
O4 S2 N2 C37 -3.3(6)
O4 S2 C44 C45 161.4(5)
O4 S2 C44 C49 -18.0(6)
O5 S2 N2 C26 -25.8(6)
O5 S2 N2 C37 126.8(5)
O5 S2 C44 C45 30.1(6)
O5 S2 C44 C49 -149.2(5)
O6 C34 C35 C36 173.7(7)
N2 S2 C44 C45 -85.0(6)
N2 S2 C44 C49 95.7(6)
N2 C26 C27 C28 -179.8(6)
N2 C26 C31 C30 -178.7(6)
N2 C26 C31 C33 5.5(7)
N2 C37 C38 C39 44.5(8)
N2 C37 C38 C43 -139.9(6)
C26 N2 C37 C33 -25.1(6)
C26 N2 C37 C36 89.8(6)
C26 N2 C37 C38 -143.7(5)
C26 C27 C28 C29 -0.1(10)
C26 C31 C33 C32 -144.7(6)
C26 C31 C33 C37 -21.0(7)
C27 C26 C31 C30 3.5(10)
C27 C26 C31 C33 -172.3(6)
C27 C28 C29 C30 1.7(11)
C28 C29 C30 C31 -0.7(11)
C29 C30 C31 C26 -1.8(10)
C29 C30 C31 C33 173.0(7)
C30 C31 C33 C32 40.1(10)
C30 C31 C33 C37 163.7(7)
C31 C26 C27 C28 -2.4(10)
C31 C33 C37 N2 26.7(6)
C31 C33 C37 C36 -86.1(6)
C31 C33 C37 C38 147.1(6)
C32 C33 C37 N2 152.5(5)
C32 C33 C37 C36 39.7(7)
C32 C33 C37 C38 -87.1(7)
C32 C34 C35 C36 -9.2(9)
C33 C32 C34 O6 -143.7(6)
C33 C32 C34 C35 39.2(8)
C33 C37 C38 C39 -68.4(7)
C33 C37 C38 C43 107.2(7)
C34 C32 C33 C31 63.1(7)
C34 C32 C33 C37 -55.4(7)
C34 C35 C36 C37 -5.6(10)
C35 C36 C37 N2 -119.3(7)
C35 C36 C37 C33 -10.3(9)
C35 C36 C37 C38 114.7(7)
C36 C37 C38 C39 167.3(6)
C36 C37 C38 C43 -17.2(8)
C37 N2 C26 C27 -169.3(7)
C37 N2 C26 C31 13.1(7)
C37 C38 C39 C40 176.2(6)
C37 C38 C43 C42 -175.6(6)
C38 C39 C40 C41 -0.6(12)
C39 C38 C43 C42 0.0(11)
C39 C40 C41 C42 0.0(13)
C40 C41 C42 C43 0.5(13)
C41 C42 C43 C38 -0.6(12)
C43 C38 C39 C40 0.5(10)
C44 S2 N2 C26 89.0(5)
C44 S2 N2 C37 -118.3(5)
C44 C45 C46 C47 1.4(12)
C45 C44 C49 C48 0.4(11)
C45 C46 C47 C48 -0.7(12)
C45 C46 C47 C50 179.1(7)
C46 C47 C48 C49 -0.2(12)
C47 C48 C49 C44 0.3(12)
C49 C44 C45 C46 -1.3(11)
C50 C47 C48 C49 -179.9(7)
